data_7043271
loop_
_publ_author_name
'Karmakar, Anirban'
'R\'ubio, Guilherme M. D. M.'
'Paul, Anup'
'Guedes da Silva, M. F\'atima C.'
'Mahmudov, Kamran T.'
'Guseinov, Firudin I.'
'Carabineiro, S\'onia A.C.'
'Pombeiro, Armando J. L.'

_publ_section_title
;
 Lanthanide Metal Organic Frameworks based on dicarboxyl-functionalized
 arylhydrazone of barbituric acid: Syntheses, Structures, Luminescence and
 Catalytic Aldehydes Cyanosilylation
;
_journal_name_full 'Dalton Trans.'
_journal_paper_doi 10.1039/C7DT01056G
_journal_year 2017
_chemical_formula_sum 'C21 H27 N8 O13 Sm'
_chemical_formula_weight 749.85
_space_group_crystal_system triclinic
_space_group_IT_number 2
_space_group_name_Hall '-P 1'
_space_group_name_H-M_alt 'P -1'
_symmetry_space_group_name_Hall '-P 1'
_symmetry_space_group_name_H-M 'P -1'
_atom_sites_solution_hydrogens geom
_audit_creation_method SHELXL-2014/6
_audit_update_record
;
2017-03-22 deposited with the CCDC.
2017-04-13 downloaded from the CCDC.
;
_cell_angle_alpha 84.0560(10)
_cell_angle_beta 67.7610(10)
_cell_angle_gamma 64.3570(10)
_cell_formula_units_Z 2
_cell_length_a 10.9386(3)
_cell_length_b 11.0774(3)
_cell_length_c 14.0776(4)
_cell_measurement_reflns_used 8786
_cell_measurement_temperature 296(2)
_cell_measurement_theta_max 26.34
_cell_measurement_theta_min 2.36
_cell_volume 1419.69(7)
_computing_cell_refinement 'Bruker SAINT'
_computing_data_collection 'Bruker APEX2'
_computing_data_reduction 'Bruker SAINT'
_computing_molecular_graphics 'Mercury CSD 3.5.1, 2008'
_computing_publication_material 'WinGX publication routines (Farrugia, 1999)'
_computing_structure_refinement 'SHELXL-2014/6 (Sheldrick, 2014)'
_computing_structure_solution 'SIR97 (Giacovazzo et al, 1999)'
_diffrn_ambient_temperature 296(2)
_diffrn_measured_fraction_theta_full 0.999
_diffrn_measured_fraction_theta_max 0.997
_diffrn_measurement_device_type 'Bruker APEX-II CCD'
_diffrn_measurement_method '\f and \w scans'
_diffrn_radiation_type MoK\a
_diffrn_radiation_wavelength 0.71073
_diffrn_reflns_av_R_equivalents 0.0381
_diffrn_reflns_av_unetI/netI 0.0337
_diffrn_reflns_Laue_measured_fraction_full 0.999
_diffrn_reflns_Laue_measured_fraction_max 0.997
_diffrn_reflns_limit_h_max 13
_diffrn_reflns_limit_h_min -13
_diffrn_reflns_limit_k_max 13
_diffrn_reflns_limit_k_min -13
_diffrn_reflns_limit_l_max 17
_diffrn_reflns_limit_l_min -17
_diffrn_reflns_number 21303
_diffrn_reflns_point_group_measured_fraction_full 0.999
_diffrn_reflns_point_group_measured_fraction_max 0.997
_diffrn_reflns_theta_full 25.242
_diffrn_reflns_theta_max 26.387
_diffrn_reflns_theta_min 2.290
_diffrn_source 'fine-focus sealed tube'
_exptl_absorpt_coefficient_mu 2.147
_exptl_absorpt_correction_T_max 0.7
_exptl_absorpt_correction_T_min 0.6
_exptl_absorpt_correction_type multi-scan
_exptl_absorpt_process_details SADABS
_exptl_crystal_colour Yellow
_exptl_crystal_density_diffrn 1.754
_exptl_crystal_description Block
_exptl_crystal_F_000 750
_exptl_crystal_size_max 0.320
_exptl_crystal_size_mid 0.210
_exptl_crystal_size_min 0.160
_refine_diff_density_max 0.788
_refine_diff_density_min -0.386
_refine_diff_density_rms 0.107
_refine_ls_extinction_method none
_refine_ls_goodness_of_fit_ref 1.073
_refine_ls_hydrogen_treatment constr
_refine_ls_matrix_type full
_refine_ls_number_parameters 394
_refine_ls_number_reflns 5807
_refine_ls_number_restraints 0
_refine_ls_restrained_S_all 1.073
_refine_ls_R_factor_all 0.0340
_refine_ls_R_factor_gt 0.0251
_refine_ls_shift/su_max 0.001
_refine_ls_shift/su_mean 0.000
_refine_ls_structure_factor_coef Fsqd
_refine_ls_weighting_details 'w=1/[\s^2^(Fo^2^)+(0.0290P)^2^+0.3366P] where P=(Fo^2^+2Fc^2^)/3'
_refine_ls_weighting_scheme calc
_refine_ls_wR_factor_gt 0.0556
_refine_ls_wR_factor_ref 0.0583
_reflns_Friedel_coverage 0.000
_reflns_number_gt 5080
_reflns_number_total 5807
_reflns_threshold_expression 'I > 2\s(I)'
_cod_data_source_file c7dt01056g2.cif
_cod_data_source_block 4
_cod_database_code 7043271
_shelx_space_group_comment
;
The symmetry employed for this shelxl refinement is uniquely defined
by the following loop, which should always be used as a source of
symmetry information in preference to the above space-group names.
They are only intended as comments.
;
_shelx_estimated_absorpt_t_min 0.547
_shelx_estimated_absorpt_t_max 0.725
_shelxl_version_number 2014/6

loop_
_space_group_symop_operation_xyz
'x, y, z'
'-x, -y, -z'

loop_
_atom_site_label
_atom_site_type_symbol
_atom_site_fract_x
_atom_site_fract_y
_atom_site_fract_z
_atom_site_U_iso_or_equiv
_atom_site_adp_type
_atom_site_occupancy
_atom_site_site_symmetry_order
_atom_site_calc_flag
_atom_site_refinement_flags_posn
_atom_site_refinement_flags_adp
Sm1 Sm 0.27845(2) 0.38082(2) 0.36826(2) 0.02015(5) Uani 1 1 d . .
O3 O -0.5294(2) 0.3997(2) 0.41314(19) 0.0417(6) Uani 1 1 d . .
O4 O -0.4549(2) 0.2342(2) 0.30196(16) 0.0297(5) Uani 1 1 d . .
C5 C -0.4285(3) 0.3053(3) 0.3505(2) 0.0250(6) Uani 1 1 d . .
O2 O -0.1494(2) 0.4116(2) 0.53090(16) 0.0277(5) Uani 1 1 d . .
O9 O 0.2448(3) 0.3210(3) 0.54266(19) 0.0452(6) Uani 1 1 d . .
N1 N 0.0932(2) 0.0586(2) 0.14934(18) 0.0231(5) Uani 1 1 d . .
H1N H 0.0704 0.0343 0.1048 0.028 Uiso 1 1 calc R U
N2 N 0.2291(2) 0.0091(2) 0.14004(18) 0.0208(5) Uani 1 1 d . .
O5 O 0.5150(2) -0.1014(2) 0.12319(17) 0.0370(6) Uani 1 1 d . .
O7 O 0.1838(2) -0.0644(2) -0.03074(18) 0.0398(6) Uani 1 1 d . .
O11 O 0.1871(3) 0.5646(3) 0.2529(2) 0.0505(7) Uani 1 1 d . .
O6 O 0.6724(2) -0.2868(2) -0.19445(16) 0.0324(5) Uani 1 1 d . .
O1 O 0.0476(2) 0.3994(2) 0.39680(17) 0.0333(5) Uani 1 1 d . .
C9 C 0.3319(3) -0.0705(3) 0.0586(2) 0.0209(6) Uani 1 1 d . .
N3 N 0.5896(2) -0.2028(2) -0.03198(18) 0.0246(5) Uani 1 1 d . .
H3N H 0.6775 -0.2406 -0.0334 0.029 Uiso 1 1 calc R U
O8 O 0.2929(3) 0.1524(2) 0.3879(2) 0.0428(6) Uani 1 1 d . .
O13 O 1.1164(3) 0.3074(3) 0.0413(2) 0.0514(7) Uani 1 1 d . .
C16 C 0.1644(4) 0.2918(3) 0.6181(3) 0.0401(8) Uani 1 1 d . .
H16 H 0.0648 0.3344 0.6311 0.048 Uiso 1 1 calc R U
N6 N 0.2070(4) 0.2051(3) 0.6825(3) 0.0536(9) Uani 1 1 d . .
C18 C 0.1036(7) 0.1791(5) 0.7738(4) 0.106(2) Uani 1 1 d . .
H18A H 0.0067 0.2473 0.7855 0.159 Uiso 1 1 calc R U
H18B H 0.1283 0.1800 0.8322 0.159 Uiso 1 1 calc R U
H18C H 0.1077 0.0928 0.7638 0.159 Uiso 1 1 calc R U
C17 C 0.3602(6) 0.1298(6) 0.6650(5) 0.095(2) Uani 1 1 d . .
H17A H 0.4165 0.1642 0.6088 0.143 Uiso 1 1 calc R U
H17B H 0.3897 0.0369 0.6485 0.143 Uiso 1 1 calc R U
H17C H 0.3764 0.1381 0.7259 0.143 Uiso 1 1 calc R U
N7 N 0.3040(4) 0.5778(3) 0.2077(3) 0.0538(9) Uani 1 1 d . .
O10 O 0.4090(3) 0.5023(3) 0.2330(3) 0.0648(8) Uani 1 1 d . .
O12 O 0.3138(5) 0.6596(4) 0.1430(3) 0.1006(13) Uani 1 1 d . .
C4 C -0.2732(3) 0.2740(3) 0.3305(2) 0.0204(6) Uani 1 1 d . .
C1 C -0.0636(3) 0.3779(3) 0.4392(2) 0.0202(6) Uani 1 1 d . .
C2 C -0.0974(3) 0.3078(3) 0.3736(2) 0.0182(6) Uani 1 1 d . .
C3 C -0.2421(3) 0.3356(3) 0.3927(2) 0.0203(6) Uani 1 1 d . .
H3 H -0.3174 0.3956 0.4474 0.024 Uiso 1 1 calc R U
C6 C -0.1607(3) 0.1809(3) 0.2499(2) 0.0204(6) Uani 1 1 d . .
H6 H -0.1820 0.1386 0.2086 0.024 Uiso 1 1 calc R U
C7 C -0.0176(3) 0.1523(3) 0.2324(2) 0.0192(6) Uani 1 1 d . .
C10 C 0.4818(3) -0.1236(3) 0.0562(2) 0.0228(6) Uani 1 1 d . .
C11 C 0.5690(3) -0.2259(3) -0.1161(2) 0.0231(6) Uani 1 1 d . .
N4 N 0.4284(3) -0.1783(3) -0.10982(19) 0.0292(6) Uani 1 1 d . .
H4N H 0.4152 -0.1970 -0.1619 0.035 Uiso 1 1 calc R U
C12 C 0.3051(3) -0.1027(3) -0.0272(2) 0.0250(6) Uani 1 1 d . .
C8 C 0.0150(3) 0.2179(3) 0.2918(2) 0.0203(6) Uani 1 1 d . .
H8 H 0.1113 0.2017 0.2771 0.024 Uiso 1 1 calc R U
C13 C 0.3115(4) 0.0466(3) 0.3515(3) 0.0357(8) Uani 1 1 d . .
H13 H 0.3651 0.0245 0.2814 0.043 Uiso 1 1 calc R U
N5 N 0.2605(4) -0.0367(3) 0.4051(2) 0.0494(8) Uani 1 1 d . .
C15 C 0.2904(7) -0.1628(5) 0.3594(4) 0.0864(18) Uani 1 1 d . .
H15A H 0.3470 -0.1704 0.2871 0.130 Uiso 1 1 calc R U
H15B H 0.1999 -0.1655 0.3692 0.130 Uiso 1 1 calc R U
H15C H 0.3441 -0.2360 0.3916 0.130 Uiso 1 1 calc R U
C20 C 0.7546(5) 0.5553(4) 0.1773(4) 0.0769(15) Uani 1 1 d . .
H20A H 0.7900 0.5786 0.2221 0.115 Uiso 1 1 calc R U
H20B H 0.6772 0.5302 0.2174 0.115 Uiso 1 1 calc R U
H20C H 0.7184 0.6310 0.1396 0.115 Uiso 1 1 calc R U
N8 N 0.8730(3) 0.4432(3) 0.1057(3) 0.0484(8) Uani 1 1 d . .
C19 C 1.0085(4) 0.3988(4) 0.1006(3) 0.0483(10) Uani 1 1 d . .
H19 H 1.0239 0.4406 0.1462 0.058 Uiso 1 1 calc R U
C21 C 0.8375(5) 0.3863(5) 0.0389(4) 0.0729(14) Uani 1 1 d . .
H21A H 0.8092 0.4503 -0.0090 0.109 Uiso 1 1 calc R U
H21B H 0.7582 0.3636 0.0788 0.109 Uiso 1 1 calc R U
H21C H 0.9213 0.3068 0.0018 0.109 Uiso 1 1 calc R U
C14 C 0.1735(8) -0.0022(6) 0.5144(4) 0.104(2) Uani 1 1 d . .
H14A H 0.1210 -0.0567 0.5392 0.156 Uiso 1 1 calc R U
H14B H 0.1055 0.0908 0.5249 0.156 Uiso 1 1 calc R U
H14C H 0.2366 -0.0181 0.5511 0.156 Uiso 1 1 calc R U

loop_
_atom_site_aniso_label
_atom_site_aniso_U_11
_atom_site_aniso_U_22
_atom_site_aniso_U_33
_atom_site_aniso_U_23
_atom_site_aniso_U_13
_atom_site_aniso_U_12
Sm1 0.01022(7) 0.02842(9) 0.01994(8) -0.01036(5) -0.00167(5) -0.00736(6)
O3 0.0122(10) 0.0595(15) 0.0455(14) -0.0355(12) -0.0024(10) -0.0071(10)
O4 0.0143(10) 0.0413(12) 0.0330(12) -0.0160(10) -0.0054(9) -0.0103(9)
C5 0.0151(14) 0.0366(17) 0.0235(15) -0.0095(13) -0.0050(12) -0.0106(12)
O2 0.0203(10) 0.0349(12) 0.0251(11) -0.0147(9) -0.0028(9) -0.0106(9)
O9 0.0460(15) 0.0581(16) 0.0304(14) -0.0008(12) -0.0132(12) -0.0210(13)
N1 0.0155(12) 0.0290(13) 0.0211(13) -0.0121(10) -0.0027(10) -0.0068(10)
N2 0.0144(11) 0.0243(12) 0.0201(12) -0.0053(10) -0.0034(10) -0.0064(9)
O5 0.0221(11) 0.0558(15) 0.0259(12) -0.0175(10) -0.0092(9) -0.0056(10)
O7 0.0167(11) 0.0595(15) 0.0355(13) -0.0250(11) -0.0059(10) -0.0065(10)
O11 0.0421(15) 0.0487(15) 0.0459(16) 0.0013(12) -0.0114(13) -0.0103(13)
O6 0.0181(10) 0.0434(13) 0.0264(12) -0.0186(10) 0.0003(9) -0.0079(9)
O1 0.0145(10) 0.0440(13) 0.0403(13) -0.0207(10) -0.0004(9) -0.0146(9)
C9 0.0154(13) 0.0256(14) 0.0177(14) -0.0068(11) -0.0024(11) -0.0065(11)
N3 0.0145(11) 0.0307(13) 0.0234(13) -0.0094(10) -0.0048(10) -0.0047(10)
O8 0.0514(15) 0.0337(13) 0.0501(16) 0.0013(11) -0.0228(13) -0.0206(11)
O13 0.0347(14) 0.0580(17) 0.0526(17) 0.0102(14) -0.0136(13) -0.0155(13)
C16 0.037(2) 0.0351(18) 0.039(2) -0.0016(16) -0.0141(17) -0.0068(15)
N6 0.061(2) 0.0373(17) 0.046(2) 0.0066(15) -0.0225(17) -0.0050(15)
C18 0.117(5) 0.066(3) 0.078(4) 0.034(3) -0.009(4) -0.020(3)
C17 0.072(4) 0.085(4) 0.108(5) 0.010(3) -0.058(4) 0.004(3)
N7 0.073(3) 0.0453(19) 0.051(2) 0.0102(17) -0.023(2) -0.0335(19)
O10 0.0561(18) 0.078(2) 0.081(2) 0.0280(18) -0.0312(17) -0.0464(17)
O12 0.139(4) 0.090(3) 0.098(3) 0.058(2) -0.053(3) -0.074(3)
C4 0.0115(13) 0.0259(14) 0.0211(14) -0.0055(11) -0.0043(11) -0.0054(11)
C1 0.0097(12) 0.0201(13) 0.0278(16) -0.0070(11) -0.0075(12) -0.0016(10)
C2 0.0134(13) 0.0220(13) 0.0194(14) -0.0036(11) -0.0055(11) -0.0072(11)
C3 0.0113(13) 0.0250(14) 0.0202(14) -0.0073(11) -0.0012(11) -0.0060(11)
C6 0.0165(13) 0.0249(14) 0.0205(14) -0.0075(11) -0.0060(11) -0.0082(11)
C7 0.0133(13) 0.0217(14) 0.0166(14) -0.0051(11) -0.0015(11) -0.0043(11)
C10 0.0172(14) 0.0269(15) 0.0195(14) -0.0059(12) -0.0036(12) -0.0063(12)
C11 0.0184(14) 0.0254(15) 0.0212(15) -0.0080(12) -0.0015(12) -0.0085(12)
N4 0.0193(13) 0.0407(15) 0.0228(13) -0.0179(11) -0.0040(11) -0.0075(11)
C12 0.0181(15) 0.0279(15) 0.0228(15) -0.0103(12) -0.0023(12) -0.0063(12)
C8 0.0107(12) 0.0233(14) 0.0243(15) -0.0055(11) -0.0045(11) -0.0051(11)
C13 0.0365(19) 0.0340(18) 0.0329(18) -0.0004(15) -0.0138(15) -0.0104(15)
N5 0.081(2) 0.0412(17) 0.0305(16) 0.0025(14) -0.0159(16) -0.0342(17)
C15 0.145(5) 0.059(3) 0.060(3) -0.004(2) -0.020(3) -0.061(3)
C20 0.064(3) 0.051(3) 0.077(4) 0.005(2) -0.006(3) -0.009(2)
N8 0.0376(17) 0.0441(18) 0.058(2) 0.0134(16) -0.0163(16) -0.0161(14)
C19 0.054(3) 0.048(2) 0.049(2) 0.0173(19) -0.021(2) -0.029(2)
C21 0.067(3) 0.081(3) 0.083(4) 0.018(3) -0.036(3) -0.039(3)
C14 0.180(7) 0.087(4) 0.045(3) -0.002(3) -0.002(3) -0.089(4)

loop_
_atom_type_symbol
_atom_type_description
_atom_type_scat_dispersion_real
_atom_type_scat_dispersion_imag
_atom_type_scat_source
C C 0.0033 0.0016 'International Tables Vol C Tables 4.2.6.8 and 6.1.1.4'
H H 0.0000 0.0000 'International Tables Vol C Tables 4.2.6.8 and 6.1.1.4'
N N 0.0061 0.0033 'International Tables Vol C Tables 4.2.6.8 and 6.1.1.4'
O O 0.0106 0.0060 'International Tables Vol C Tables 4.2.6.8 and 6.1.1.4'
Sm Sm -0.1638 3.4418 'International Tables Vol C Tables 4.2.6.8 and 6.1.1.4'

loop_
_geom_angle_atom_site_label_1
_geom_angle_atom_site_label_2
_geom_angle_atom_site_label_3
_geom_angle
_geom_angle_site_symmetry_1
_geom_angle_site_symmetry_3
O1 Sm1 O2 84.52(7) . 2_566
O1 Sm1 O9 89.05(9) . .
O2 Sm1 O9 74.82(8) 2_566 .
O1 Sm1 O8 73.40(8) . .
O2 Sm1 O8 137.61(8) 2_566 .
O9 Sm1 O8 69.20(9) . .
O1 Sm1 O4 146.29(7) . 1_655
O2 Sm1 O4 128.56(7) 2_566 1_655
O9 Sm1 O4 93.59(8) . 1_655
O8 Sm1 O4 76.21(8) . 1_655
O1 Sm1 O3 156.16(7) . 1_655
O2 Sm1 O3 76.93(7) 2_566 1_655
O9 Sm1 O3 71.85(9) . 1_655
O8 Sm1 O3 111.04(8) . 1_655
O4 Sm1 O3 52.16(6) 1_655 1_655
O1 Sm1 O6 80.63(7) . 2_655
O2 Sm1 O6 139.81(7) 2_566 2_655
O9 Sm1 O6 141.39(8) . 2_655
O8 Sm1 O6 72.19(8) . 2_655
O4 Sm1 O6 76.46(6) 1_655 2_655
O3 Sm1 O6 123.19(7) 1_655 2_655
O1 Sm1 O10 124.75(9) . .
O2 Sm1 O10 85.27(9) 2_566 .
O9 Sm1 O10 139.05(10) . .
O8 Sm1 O10 137.02(10) . .
O4 Sm1 O10 71.33(9) 1_655 .
O3 Sm1 O10 68.92(10) 1_655 .
O6 Sm1 O10 73.39(9) 2_655 .
O1 Sm1 O11 76.11(9) . .
O2 Sm1 O11 72.87(8) 2_566 .
O9 Sm1 O11 145.46(8) . .
O8 Sm1 O11 132.36(9) . .
O4 Sm1 O11 116.07(8) 1_655 .
O3 Sm1 O11 111.68(9) 1_655 .
O6 Sm1 O11 67.38(8) 2_655 .
O10 Sm1 O11 49.05(9) . .
O1 Sm1 C5 168.15(9) . 1_655
O2 Sm1 C5 102.18(7) 2_566 1_655
O9 Sm1 C5 83.39(9) . 1_655
O8 Sm1 C5 95.33(9) . 1_655
O4 Sm1 C5 26.50(7) 1_655 1_655
O3 Sm1 C5 25.76(7) 1_655 1_655
O6 Sm1 C5 99.66(7) 2_655 1_655
O10 Sm1 C5 66.08(9) . 1_655
O11 Sm1 C5 115.07(9) . 1_655
O1 Sm1 N7 100.60(10) . .
O2 Sm1 N7 77.84(8) 2_566 .
O9 Sm1 N7 149.95(9) . .
O8 Sm1 N7 140.81(9) . .
O4 Sm1 N7 93.74(9) 1_655 .
O3 Sm1 N7 90.08(10) 1_655 .
O6 Sm1 N7 68.63(8) 2_655 .
O10 Sm1 N7 24.40(9) . .
O11 Sm1 N7 24.65(9) . .
C5 Sm1 N7 90.43(10) 1_655 .
C5 O3 Sm1 93.07(17) . 1_455
C5 O4 Sm1 93.21(16) . 1_455
O3 C5 O4 121.1(3) . .
O3 C5 C4 120.0(2) . .
O4 C5 C4 118.9(2) . .
O3 C5 Sm1 61.16(15) . 1_455
O4 C5 Sm1 60.30(14) . 1_455
C4 C5 Sm1 173.7(2) . 1_455
C1 O2 Sm1 132.88(19) . 2_566
C16 O9 Sm1 142.8(2) . .
N2 N1 C7 120.4(2) . .
N2 N1 H1N 119.8 . .
C7 N1 H1N 119.8 . .
N1 N2 C9 119.7(2) . .
N7 O11 Sm1 97.3(2) . .
C11 O6 Sm1 139.61(19) . 2_655
C1 O1 Sm1 156.5(2) . .
N2 C9 C12 124.1(2) . .
N2 C9 C10 115.6(2) . .
C12 C9 C10 120.2(2) . .
C11 N3 C10 125.9(2) . .
C11 N3 H3N 117.1 . .
C10 N3 H3N 117.1 . .
C13 O8 Sm1 150.8(2) . .
O9 C16 N6 125.1(4) . .
O9 C16 H16 117.5 . .
N6 C16 H16 117.5 . .
C16 N6 C17 120.9(4) . .
C16 N6 C18 122.0(4) . .
C17 N6 C18 117.0(4) . .
N6 C18 H18A 109.5 . .
N6 C18 H18B 109.5 . .
H18A C18 H18B 109.5 . .
N6 C18 H18C 109.5 . .
H18A C18 H18C 109.5 . .
H18B C18 H18C 109.5 . .
N6 C17 H17A 109.5 . .
N6 C17 H17B 109.5 . .
H17A C17 H17B 109.5 . .
N6 C17 H17C 109.5 . .
H17A C17 H17C 109.5 . .
H17B C17 H17C 109.5 . .
O12 N7 O10 122.2(4) . .
O12 N7 O11 121.9(4) . .
O10 N7 O11 115.8(3) . .
O12 N7 Sm1 179.2(3) . .
O10 N7 Sm1 57.83(19) . .
O11 N7 Sm1 58.01(18) . .
N7 O10 Sm1 97.8(2) . .
C3 C4 C6 120.6(2) . .
C3 C4 C5 119.8(2) . .
C6 C4 C5 119.6(2) . .
O1 C1 O2 125.5(3) . .
O1 C1 C2 116.8(2) . .
O2 C1 C2 117.7(2) . .
C8 C2 C3 119.9(2) . .
C8 C2 C1 120.1(2) . .
C3 C2 C1 120.0(2) . .
C4 C3 C2 119.9(2) . .
C4 C3 H3 120.1 . .
C2 C3 H3 120.1 . .
C7 C6 C4 119.2(2) . .
C7 C6 H6 120.4 . .
C4 C6 H6 120.4 . .
C6 C7 C8 120.8(2) . .
C6 C7 N1 117.5(2) . .
C8 C7 N1 121.7(2) . .
O5 C10 N3 119.9(3) . .
O5 C10 C9 125.1(2) . .
N3 C10 C9 115.1(2) . .
O6 C11 N3 121.4(3) . .
O6 C11 N4 121.5(3) . .
N3 C11 N4 117.1(2) . .
C11 N4 C12 125.8(2) . .
C11 N4 H4N 117.1 . .
C12 N4 H4N 117.1 . .
O7 C12 N4 120.0(3) . .
O7 C12 C9 124.4(3) . .
N4 C12 C9 115.5(2) . .
C7 C8 C2 119.6(2) . .
C7 C8 H8 120.2 . .
C2 C8 H8 120.2 . .
O8 C13 N5 124.2(3) . .
O8 C13 H13 117.9 . .
N5 C13 H13 117.9 . .
C13 N5 C15 122.1(3) . .
C13 N5 C14 118.7(3) . .
C15 N5 C14 119.2(4) . .
N5 C15 H15A 109.5 . .
N5 C15 H15B 109.5 . .
H15A C15 H15B 109.5 . .
N5 C15 H15C 109.5 . .
H15A C15 H15C 109.5 . .
H15B C15 H15C 109.5 . .
N8 C20 H20A 109.5 . .
N8 C20 H20B 109.5 . .
H20A C20 H20B 109.5 . .
N8 C20 H20C 109.5 . .
H20A C20 H20C 109.5 . .
H20B C20 H20C 109.5 . .
C19 N8 C21 121.4(4) . .
C19 N8 C20 121.1(4) . .
C21 N8 C20 117.4(4) . .
O13 C19 N8 126.1(4) . .
O13 C19 H19 116.9 . .
N8 C19 H19 116.9 . .
N8 C21 H21A 109.5 . .
N8 C21 H21B 109.5 . .
H21A C21 H21B 109.5 . .
N8 C21 H21C 109.5 . .
H21A C21 H21C 109.5 . .
H21B C21 H21C 109.5 . .
N5 C14 H14A 109.5 . .
N5 C14 H14B 109.5 . .
H14A C14 H14B 109.5 . .
N5 C14 H14C 109.5 . .
H14A C14 H14C 109.5 . .
H14B C14 H14C 109.5 . .

loop_
_geom_bond_atom_site_label_1
_geom_bond_atom_site_label_2
_geom_bond_distance
_geom_bond_site_symmetry_2
Sm1 O1 2.3188(19) .
Sm1 O2 2.3758(19) 2_566
Sm1 O9 2.407(2) .
Sm1 O8 2.459(2) .
Sm1 O4 2.4842(19) 1_655
Sm1 O3 2.505(2) 1_655
Sm1 O6 2.531(2) 2_655
Sm1 O10 2.560(3) .
Sm1 O11 2.562(3) .
Sm1 C5 2.855(3) 1_655
Sm1 N7 2.996(3) .
O3 C5 1.243(3) .
O3 Sm1 2.505(2) 1_455
O4 C5 1.276(3) .
O4 Sm1 2.4842(19) 1_455
C5 C4 1.495(4) .
C5 Sm1 2.856(3) 1_455
O2 C1 1.251(3) .
O2 Sm1 2.3758(19) 2_566
O9 C16 1.214(4) .
N1 N2 1.300(3) .
N1 C7 1.415(3) .
N1 H1N 0.8600 .
N2 C9 1.316(3) .
O5 C10 1.211(3) .
O7 C12 1.225(3) .
O11 N7 1.260(4) .
O6 C11 1.225(3) .
O6 Sm1 2.531(2) 2_655
O1 C1 1.251(3) .
C9 C12 1.457(4) .
C9 C10 1.471(4) .
N3 C11 1.354(4) .
N3 C10 1.387(3) .
N3 H3N 0.8600 .
O8 C13 1.231(4) .
O13 C19 1.229(5) .
C16 N6 1.310(5) .
C16 H16 0.9300 .
N6 C17 1.444(6) .
N6 C18 1.455(6) .
C18 H18A 0.9600 .
C18 H18B 0.9600 .
C18 H18C 0.9600 .
C17 H17A 0.9600 .
C17 H17B 0.9600 .
C17 H17C 0.9600 .
N7 O12 1.226(4) .
N7 O10 1.249(4) .
C4 C3 1.378(4) .
C4 C6 1.398(4) .
C1 C2 1.500(4) .
C2 C8 1.391(4) .
C2 C3 1.394(4) .
C3 H3 0.9300 .
C6 C7 1.381(4) .
C6 H6 0.9300 .
C7 C8 1.389(4) .
C11 N4 1.363(4) .
N4 C12 1.382(3) .
N4 H4N 0.8600 .
C8 H8 0.9300 .
C13 N5 1.309(5) .
C13 H13 0.9300 .
N5 C15 1.451(5) .
N5 C14 1.455(6) .
C15 H15A 0.9600 .
C15 H15B 0.9600 .
C15 H15C 0.9600 .
C20 N8 1.454(5) .
C20 H20A 0.9600 .
C20 H20B 0.9600 .
C20 H20C 0.9600 .
N8 C19 1.320(5) .
N8 C21 1.430(6) .
C19 H19 0.9300 .
C21 H21A 0.9600 .
C21 H21B 0.9600 .
C21 H21C 0.9600 .
C14 H14A 0.9600 .
C14 H14B 0.9600 .
C14 H14C 0.9600 .

loop_
_geom_hbond_atom_site_label_D
_geom_hbond_atom_site_label_H
_geom_hbond_atom_site_label_A
_geom_hbond_distance_DH
_geom_hbond_distance_HA
_geom_hbond_distance_DA
_geom_hbond_angle_DHA
_geom_hbond_site_symmetry_A
N1 H1N O7 0.86 1.96 2.629(3) 133.8 .
N3 H3N O13 0.86 2.01 2.862(3) 173.0 2_755
C16 H16 O11 0.93 2.41 3.261(5) 151.8 2_566
C18 H18A O11 0.96 2.44 3.344(6) 157.4 2_566
N4 H4N O4 0.86 1.90 2.717(3) 158.2 2
C13 H13 O5 0.93 2.34 3.239(4) 161.3 .
C15 H15A O5 0.96 2.63 3.514(6) 153.0 .

loop_
_geom_torsion_atom_site_label_1
_geom_torsion_atom_site_label_2
_geom_torsion_atom_site_label_3
_geom_torsion_atom_site_label_4
_geom_torsion
_geom_torsion_site_symmetry_1
Sm1 O3 C5 O4 -6.9(3) 1_455
Sm1 O3 C5 C4 172.8(3) 1_455
Sm1 O4 C5 O3 7.0(3) 1_455
Sm1 O4 C5 C4 -172.8(2) 1_455
C7 N1 N2 C9 -175.2(3) .
N1 N2 C9 C12 3.5(4) .
N1 N2 C9 C10 -178.8(3) .
Sm1 O9 C16 N6 144.5(3) .
O9 C16 N6 C17 -3.1(6) .
O9 C16 N6 C18 177.5(5) .
Sm1 O11 N7 O12 -179.1(4) .
Sm1 O11 N7 O10 1.0(4) .
O12 N7 O10 Sm1 179.1(4) .
O11 N7 O10 Sm1 -1.0(4) .
O3 C5 C4 C3 10.0(5) .
O4 C5 C4 C3 -170.2(3) .
O3 C5 C4 C6 -170.9(3) .
O4 C5 C4 C6 8.8(4) .
Sm1 O1 C1 O2 64.6(6) .
Sm1 O1 C1 C2 -116.6(4) .
Sm1 O2 C1 O1 52.2(4) 2_566
Sm1 O2 C1 C2 -126.7(2) 2_566
O1 C1 C2 C8 29.6(4) .
O2 C1 C2 C8 -151.4(3) .
O1 C1 C2 C3 -148.6(3) .
O2 C1 C2 C3 30.4(4) .
C6 C4 C3 C2 1.8(4) .
C5 C4 C3 C2 -179.2(3) .
C8 C2 C3 C4 -0.1(4) .
C1 C2 C3 C4 178.2(3) .
C3 C4 C6 C7 -0.8(4) .
C5 C4 C6 C7 -179.8(3) .
C4 C6 C7 C8 -1.9(4) .
C4 C6 C7 N1 -179.3(3) .
N2 N1 C7 C6 -167.4(3) .
N2 N1 C7 C8 15.2(4) .
C11 N3 C10 O5 -173.9(3) .
C11 N3 C10 C9 5.0(4) .
N2 C9 C10 O5 1.4(5) .
C12 C9 C10 O5 179.3(3) .
N2 C9 C10 N3 -177.4(3) .
C12 C9 C10 N3 0.4(4) .
Sm1 O6 C11 N3 174.0(2) 2_655
Sm1 O6 C11 N4 -6.1(5) 2_655
C10 N3 C11 O6 173.0(3) .
C10 N3 C11 N4 -7.0(5) .
O6 C11 N4 C12 -176.5(3) .
N3 C11 N4 C12 3.5(5) .
C11 N4 C12 O7 179.4(3) .
C11 N4 C12 C9 1.4(5) .
N2 C9 C12 O7 -3.5(5) .
C10 C9 C12 O7 178.8(3) .
N2 C9 C12 N4 174.4(3) .
C10 C9 C12 N4 -3.2(4) .
C6 C7 C8 C2 3.6(4) .
N1 C7 C8 C2 -179.1(3) .
C3 C2 C8 C7 -2.6(4) .
C1 C2 C8 C7 179.2(3) .
Sm1 O8 C13 N5 -156.0(3) .
O8 C13 N5 C15 -177.4(4) .
O8 C13 N5 C14 1.4(6) .
C21 N8 C19 O13 -0.3(6) .
C20 N8 C19 O13 -178.1(4) .
